data_4109519
loop_
_publ_author_name
'Atsushi Kunishita'
'Junji Teraoka'
'Joseph D. Scanlon'
'Takahiro Matsumoto'
'Masatatsu Suzuki'
'Christopher J. Cramer'
'Shinobu Itoh'

_publ_section_title
;
 Aromatic Hydroxylation Reactivity of a Mononuclear Cu(II)-Alkylperoxo
 Complex
;
_journal_name_full 'Journal of the American Chemical Society'
_journal_page_first 7248
_journal_page_last 7249
_journal_paper_doi 10.1021/ja071623g
_journal_volume 129
_journal_year 2007
_chemical_formula_moiety 'C35 H34 Cl2 Cu N4 O9 '
_chemical_formula_sum 'C35 H34 Cl2 Cu N4 O9'
_chemical_formula_weight 789.13
_space_group_IT_number 14
_symmetry_cell_setting monoclinic
_symmetry_Int_Tables_number 14
_symmetry_space_group_name_Hall '-P 2ybc'
_symmetry_space_group_name_H-M 'P 1 21/c 1'
_cell_angle_alpha 90.0000
_cell_angle_beta 94.776(18)
_cell_angle_gamma 90.0000
_cell_formula_units_Z 4
_cell_length_a 11.253(4)
_cell_length_b 10.105(4)
_cell_length_c 31.070(14)
_cell_measurement_reflns_used 17012
_cell_measurement_temperature 153.1
_cell_measurement_theta_max 27.5
_cell_measurement_theta_min 3.1
_cell_volume 3521(2)
_computing_cell_refinement PROCESS-AUTO
_computing_data_collection PROCESS-AUTO
_computing_data_reduction CrystalStructure
_computing_publication_material 'CrystalStructure 3.8'
_computing_structure_refinement CRYSTALS
_computing_structure_solution SIR92
_diffrn_detector_area_resol_mean 10.00
_diffrn_measured_fraction_theta_full 0.960
_diffrn_measured_fraction_theta_max 0.960
_diffrn_measurement_device_type 'Rigaku RAXIS-RAPID'
_diffrn_measurement_method \w
_diffrn_radiation_type 'Mo K\a'
_diffrn_radiation_wavelength 0.71075
_diffrn_reflns_av_R_equivalents 0.065
_diffrn_reflns_limit_h_max 14
_diffrn_reflns_limit_h_min -13
_diffrn_reflns_limit_k_max 12
_diffrn_reflns_limit_k_min -13
_diffrn_reflns_limit_l_max 40
_diffrn_reflns_limit_l_min -40
_diffrn_reflns_number 27732
_diffrn_reflns_theta_full 27.48
_diffrn_reflns_theta_max 27.48
_exptl_absorpt_coefficient_mu 0.833
_exptl_absorpt_correction_T_max 0.847
_exptl_absorpt_correction_T_min 0.445
_exptl_absorpt_correction_type multi-scan
_exptl_absorpt_process_details
;
    Higashi, T. (1995). Program for Absorption Correction.
    Rigaku Corporation, Tokyo, Japan.
;
_exptl_crystal_colour green
_exptl_crystal_density_diffrn 1.489
_exptl_crystal_description prism
_exptl_crystal_F_000 1628.00
_exptl_crystal_size_max 0.30
_exptl_crystal_size_mid 0.20
_exptl_crystal_size_min 0.20
_refine_diff_density_max 0.77
_refine_diff_density_min -0.71
_refine_ls_extinction_method none
_refine_ls_goodness_of_fit_ref 0.842
_refine_ls_hydrogen_treatment refall
_refine_ls_number_parameters 494
_refine_ls_number_reflns 5199
_refine_ls_R_factor_gt 0.0434
_refine_ls_shift/su_max 0.0000
_refine_ls_structure_factor_coef F
_refine_ls_weighting_details 'w = 1/[0.0003Fo^2^ + 1.0000\s(Fo^2^)]'
_refine_ls_weighting_scheme calc
_refine_ls_wR_factor_ref 0.0452
_reflns_number_gt 3057
_reflns_number_total 7739
_reflns_threshold_expression F^2^>2.0\s(F^2^)
_cod_data_source_file ja071623gsi20070428_022658_4.cif
_cod_data_source_block '_1Me'
_cod_original_cell_volume 3521(3)
_cod_original_formula_sum 'C35 H34 Cl2 Cu N4 O9 '
_cod_database_code 4109519

loop_
_symmetry_equiv_pos_site_id
_symmetry_equiv_pos_as_xyz
1 +X,+Y,+Z
2 -X,1/2+Y,1/2-Z
3 -X,-Y,-Z
4 +X,1/2-Y,1/2+Z

loop_
_atom_site_label
_atom_site_type_symbol
_atom_site_fract_x
_atom_site_fract_y
_atom_site_fract_z
_atom_site_U_iso_or_equiv
_atom_site_adp_type
_atom_site_occupancy
_atom_site_symmetry_multiplicity
_atom_site_calc_flag
_atom_site_refinement_flags
Cu(1) Cu 0.69743(4) 0.96640(5) 0.63975(2) 0.02758(15) Uani 1.00 1 d .
Cl(1) Cl 0.83220(11) 1.28153(13) 0.52659(4) 0.0424(4) Uani 1.00 1 d .
Cl(2) Cl 0.41727(10) 0.69056(12) 0.71581(4) 0.0381(3) Uani 1.00 1 d .
O(1) O 0.6597(2) 0.9101(2) 0.70568(9) 0.0329(9) Uani 1.00 1 d .
O(2) O 0.7174(3) 1.2891(6) 0.50917(15) 0.147(2) Uani 1.00 1 d .
O(3) O 0.8893(4) 1.1761(4) 0.50961(15) 0.129(2) Uani 1.00 1 d .
O(4) O 0.8326(3) 1.2693(3) 0.57195(12) 0.0818(15) Uani 1.00 1 d .
O(5) O 0.8892(3) 1.3994(4) 0.51665(14) 0.1021(18) Uani 1.00 1 d .
O(6) O 0.4200(2) 0.6290(3) 0.67452(10) 0.0508(11) Uani 1.00 1 d .
O(7) O 0.3327(2) 0.6245(3) 0.74084(10) 0.0508(11) Uani 1.00 1 d .
O(8) O 0.5344(2) 0.6861(3) 0.73825(11) 0.0657(13) Uani 1.00 1 d .
O(9) O 0.3821(3) 0.8268(3) 0.71058(11) 0.0608(12) Uani 1.00 1 d .
N(1) N 0.7032(2) 1.1564(3) 0.66188(10) 0.0272(11) Uani 1.00 1 d .
N(2) N 0.6493(2) 0.7875(3) 0.61440(10) 0.0263(10) Uani 1.00 1 d .
N(3) N 0.5318(2) 1.0208(3) 0.61408(10) 0.0253(10) Uani 1.00 1 d .
N(4) N 0.8508(2) 0.9719(3) 0.61281(11) 0.0290(10) Uani 1.00 1 d .
C(1) C 0.7952(3) 1.2356(4) 0.67649(13) 0.0266(13) Uani 1.00 1 d .
C(2) C 0.9168(3) 1.1805(4) 0.68463(13) 0.0271(13) Uani 1.00 1 d .
C(3) C 1.0143(3) 1.2600(4) 0.67593(14) 0.0332(14) Uani 1.00 1 d .
C(4) C 1.1310(3) 1.2192(4) 0.68635(15) 0.0386(15) Uani 1.00 1 d .
C(5) C 1.1508(4) 1.0960(4) 0.70495(15) 0.0410(15) Uani 1.00 1 d .
C(6) C 1.0560(3) 1.0161(4) 0.71297(14) 0.0390(15) Uani 1.00 1 d .
C(7) C 0.9399(3) 1.0573(4) 0.70366(13) 0.0326(14) Uani 1.00 1 d .
C(8) C 0.7760(3) 1.3673(4) 0.68585(14) 0.0319(14) Uani 1.00 1 d .
C(9) C 0.6633(3) 1.4210(4) 0.68163(14) 0.0353(14) Uani 1.00 1 d .
C(10) C 0.5699(3) 1.3407(4) 0.66730(13) 0.0318(14) Uani 1.00 1 d .
C(11) C 0.5917(3) 1.2102(4) 0.65849(13) 0.0289(13) Uani 1.00 1 d .
C(12) C 0.4917(3) 1.1159(4) 0.64547(13) 0.0309(13) Uani 1.00 1 d .
C(13) C 0.7205(3) 0.6836(4) 0.60613(13) 0.0279(13) Uani 1.00 1 d .
C(14) C 0.8424(3) 0.6774(4) 0.62803(14) 0.0286(13) Uani 1.00 1 d .
C(15) C 0.9376(4) 0.6402(4) 0.60490(15) 0.0423(16) Uani 1.00 1 d .
C(16) C 1.0522(4) 0.6330(5) 0.62485(17) 0.0480(17) Uani 1.00 1 d .
C(17) C 1.0702(4) 0.6607(4) 0.66799(16) 0.0436(16) Uani 1.00 1 d .
C(18) C 0.9757(3) 0.6933(4) 0.69165(15) 0.0344(14) Uani 1.00 1 d .
C(19) C 0.8625(3) 0.7033(3) 0.67148(14) 0.0300(13) Uani 1.00 1 d .
C(20) C 0.6794(4) 0.5849(4) 0.57792(14) 0.0388(15) Uani 1.00 1 d .
C(21) C 0.5659(4) 0.5904(4) 0.55808(14) 0.0397(15) Uani 1.00 1 d .
C(22) C 0.4914(3) 0.6930(4) 0.56778(14) 0.0361(14) Uani 1.00 1 d .
C(23) C 0.5336(3) 0.7874(4) 0.59651(13) 0.0286(13) Uani 1.00 1 d .
C(24) C 0.4595(3) 0.8992(4) 0.61061(14) 0.0324(14) Uani 1.00 1 d .
C(25) C 0.5439(3) 1.0822(4) 0.57093(13) 0.0318(13) Uani 1.00 1 d .
C(26) C 0.4313(3) 1.1460(4) 0.55016(13) 0.0304(13) Uani 1.00 1 d .
C(27) C 0.4118(3) 1.2795(4) 0.55651(14) 0.0377(15) Uani 1.00 1 d .
C(28) C 0.3089(4) 1.3392(5) 0.53922(16) 0.0488(17) Uani 1.00 1 d .
C(29) C 0.2243(4) 1.2669(6) 0.51541(16) 0.0499(18) Uani 1.00 1 d .
C(30) C 0.2433(4) 1.1342(5) 0.50807(14) 0.0462(17) Uani 1.00 1 d .
C(31) C 0.3461(3) 1.0731(4) 0.52547(13) 0.0379(15) Uani 1.00 1 d .
C(32) C 1.2343(3) 1.3118(4) 0.67797(17) 0.0595(19) Uani 1.00 1 d .
C(33) C 1.1535(4) 0.5968(6) 0.59796(17) 0.089(2) Uani 1.00 1 d .
C(34) C 0.9382(4) 0.9833(4) 0.59818(14) 0.0367(15) Uani 1.00 1 d .
C(35) C 1.0542(3) 0.9977(5) 0.58017(17) 0.068(2) Uani 1.00 1 d .
H(1) H 0.9999 1.3440 0.6628 0.040 Uiso 1.00 1 c R
H(2) H 1.2304 1.0672 0.7120 0.049 Uiso 1.00 1 c R
H(3) H 1.0710 0.9310 0.7252 0.046 Uiso 1.00 1 c R
H(4) H 0.8751 1.0025 0.7101 0.039 Uiso 1.00 1 c R
H(5) H 0.8419 1.4216 0.6954 0.038 Uiso 1.00 1 c R
H(6) H 0.6504 1.5112 0.6885 0.043 Uiso 1.00 1 c R
H(7) H 0.4911 1.3750 0.6632 0.038 Uiso 1.00 1 c R
H(8) H 0.4239 1.1630 0.6333 0.037 Uiso 1.00 1 c R
H(9) H 0.4714 1.0688 0.6703 0.037 Uiso 1.00 1 c R
H(10) H 0.9237 0.6192 0.5751 0.050 Uiso 1.00 1 c R
H(11) H 1.1488 0.6568 0.6817 0.052 Uiso 1.00 1 c R
H(12) H 0.9890 0.7099 0.7218 0.041 Uiso 1.00 1 c R
H(13) H 0.7970 0.7272 0.6873 0.036 Uiso 1.00 1 c R
H(14) H 0.7299 0.5124 0.5725 0.047 Uiso 1.00 1 c R
H(15) H 0.5387 0.5251 0.5376 0.047 Uiso 1.00 1 c R
H(16) H 0.4121 0.6975 0.5548 0.043 Uiso 1.00 1 c R
H(17) H 0.4337 0.8787 0.6382 0.039 Uiso 1.00 1 c R
H(18) H 0.3920 0.9115 0.5905 0.038 Uiso 1.00 1 c R
H(19) H 0.6042 1.1479 0.5743 0.039 Uiso 1.00 1 c R
H(20) H 0.5676 1.0149 0.5521 0.038 Uiso 1.00 1 c R
H(21) H 0.4705 1.3299 0.5730 0.045 Uiso 1.00 1 c R
H(22) H 0.2965 1.4312 0.5433 0.059 Uiso 1.00 1 c R
H(23) H 0.1522 1.3077 0.5042 0.060 Uiso 1.00 1 c R
H(24) H 0.1854 1.0859 0.4905 0.055 Uiso 1.00 1 c R
H(25) H 0.3589 0.9814 0.5210 0.045 Uiso 1.00 1 c R
H(26) H 1.2583 1.2978 0.6497 0.072 Uiso 1.00 1 c R
H(27) H 1.2995 1.2943 0.6986 0.072 Uiso 1.00 1 c R
H(28) H 1.2095 1.4011 0.6807 0.072 Uiso 1.00 1 c R
H(29) H 1.1632 0.5034 0.5979 0.107 Uiso 1.00 1 c R
H(30) H 1.2257 0.6372 0.6093 0.107 Uiso 1.00 1 c R
H(31) H 1.1340 0.6269 0.5693 0.107 Uiso 1.00 1 c R
H(32) H 1.0697 0.9201 0.5643 0.084 Uiso 1.00 1 c R
H(33) H 1.1163 1.0106 0.6024 0.084 Uiso 1.00 1 c R
H(34) H 1.0503 1.0719 0.5613 0.084 Uiso 1.00 1 c R

loop_
_atom_site_aniso_label
_atom_site_aniso_U_11
_atom_site_aniso_U_22
_atom_site_aniso_U_33
_atom_site_aniso_U_12
_atom_site_aniso_U_13
_atom_site_aniso_U_23
Cu(1) 0.0248(2) 0.0289(3) 0.0290(3) -0.0013(2) 0.0021(2) -0.0044(3)
Cl(1) 0.0468(8) 0.0392(8) 0.0406(8) 0.0009(6) 0.0004(6) -0.0016(6)
Cl(2) 0.0407(7) 0.0426(8) 0.0323(7) -0.0032(6) 0.0102(5) 0.0036(6)
O(1) 0.0392(17) 0.0367(18) 0.0233(18) -0.0034(14) 0.0063(13) -0.0032(14)
O(2) 0.064(3) 0.271(7) 0.098(4) -0.007(3) -0.036(2) 0.023(4)
O(3) 0.203(5) 0.078(3) 0.110(4) 0.051(3) 0.041(3) -0.029(3)
O(4) 0.131(3) 0.075(2) 0.039(2) 0.014(2) 0.005(2) 0.013(2)
O(5) 0.138(3) 0.078(3) 0.095(3) -0.050(2) 0.031(2) 0.001(2)
O(6) 0.067(2) 0.056(2) 0.030(2) 0.0050(18) 0.0091(17) -0.0083(18)
O(7) 0.047(2) 0.058(2) 0.049(2) -0.0088(17) 0.0161(17) 0.0242(18)
O(8) 0.036(2) 0.101(3) 0.058(2) 0.001(2) -0.0081(17) -0.008(2)
O(9) 0.093(2) 0.033(2) 0.060(2) 0.0053(19) 0.030(2) 0.0109(18)
N(1) 0.021(2) 0.033(2) 0.028(2) -0.0004(17) 0.0033(16) 0.0019(17)
N(2) 0.031(2) 0.028(2) 0.020(2) -0.0050(18) 0.0037(16) -0.0021(17)
N(3) 0.0226(18) 0.028(2) 0.025(2) -0.0027(17) 0.0018(15) -0.0059(17)
N(4) 0.029(2) 0.025(2) 0.034(2) 0.0008(19) 0.0056(17) -0.0009(19)
C(1) 0.029(2) 0.027(2) 0.024(2) 0.002(2) 0.0005(19) -0.003(2)
C(2) 0.027(2) 0.027(2) 0.027(2) -0.004(2) 0.000(2) -0.008(2)
C(3) 0.032(2) 0.029(2) 0.039(3) 0.004(2) 0.004(2) -0.001(2)
C(4) 0.032(2) 0.043(3) 0.042(3) -0.004(2) 0.008(2) -0.010(2)
C(5) 0.033(2) 0.044(3) 0.045(3) 0.007(2) -0.002(2) -0.011(2)
C(6) 0.043(2) 0.029(2) 0.043(3) 0.004(2) -0.006(2) -0.005(2)
C(7) 0.030(2) 0.037(3) 0.030(2) -0.008(2) -0.005(2) -0.005(2)
C(8) 0.029(2) 0.032(2) 0.036(3) -0.006(2) 0.007(2) -0.005(2)
C(9) 0.041(2) 0.029(2) 0.037(3) 0.004(2) 0.010(2) -0.006(2)
C(10) 0.028(2) 0.032(2) 0.036(3) 0.003(2) 0.007(2) -0.001(2)
C(11) 0.032(2) 0.034(2) 0.022(2) -0.005(2) 0.008(2) -0.004(2)
C(12) 0.025(2) 0.037(2) 0.030(2) 0.002(2) 0.004(2) -0.002(2)
C(13) 0.042(2) 0.024(2) 0.019(2) -0.005(2) 0.008(2) 0.001(2)
C(14) 0.038(2) 0.019(2) 0.028(2) 0.004(2) -0.000(2) -0.003(2)
C(15) 0.060(3) 0.038(3) 0.028(3) 0.014(2) 0.001(2) -0.008(2)
C(16) 0.046(3) 0.059(3) 0.039(3) 0.023(2) 0.002(2) 0.003(2)
C(17) 0.036(3) 0.048(3) 0.046(3) 0.012(2) -0.005(2) 0.006(2)
C(18) 0.048(3) 0.026(2) 0.028(2) -0.003(2) -0.003(2) 0.003(2)
C(19) 0.040(2) 0.021(2) 0.029(2) -0.004(2) 0.003(2) 0.002(2)
C(20) 0.059(3) 0.029(2) 0.028(2) -0.007(2) 0.005(2) -0.004(2)
C(21) 0.056(3) 0.035(3) 0.027(3) -0.020(2) -0.000(2) -0.008(2)
C(22) 0.040(2) 0.039(3) 0.029(2) -0.015(2) 0.001(2) -0.002(2)
C(23) 0.031(2) 0.033(2) 0.023(2) -0.011(2) 0.004(2) 0.002(2)
C(24) 0.033(2) 0.037(2) 0.026(2) -0.005(2) -0.003(2) 0.003(2)
C(25) 0.034(2) 0.038(2) 0.024(2) 0.001(2) 0.008(2) 0.002(2)
C(26) 0.028(2) 0.042(3) 0.022(2) 0.001(2) 0.005(2) 0.010(2)
C(27) 0.041(2) 0.034(3) 0.038(3) -0.005(2) -0.001(2) 0.002(2)
C(28) 0.056(3) 0.049(3) 0.043(3) 0.011(2) 0.009(2) 0.012(2)
C(29) 0.029(2) 0.083(4) 0.039(3) 0.013(3) 0.010(2) 0.023(3)
C(30) 0.039(3) 0.071(4) 0.027(3) -0.004(2) -0.003(2) 0.011(2)
C(31) 0.047(3) 0.047(3) 0.020(2) -0.007(2) 0.003(2) 0.002(2)
C(32) 0.027(2) 0.064(3) 0.089(4) -0.004(2) 0.017(2) -0.006(3)
C(33) 0.057(3) 0.154(6) 0.058(4) 0.051(4) 0.013(3) 0.008(4)
C(34) 0.040(2) 0.037(3) 0.033(3) -0.003(2) 0.005(2) -0.003(2)
C(35) 0.042(3) 0.099(5) 0.068(4) -0.008(3) 0.029(2) 0.003(3)

loop_
_atom_type_symbol
_atom_type_description
_atom_type_scat_dispersion_real
_atom_type_scat_dispersion_imag
_atom_type_scat_source
C C 0.003 0.002
;
International Tables for Crystallography
(1992, Vol. C, Tables 4.2.6.8 and 6.1.1.4)
;
H H 0.000 0.000
;
International Tables for Crystallography
(1992, Vol. C, Table 6.1.1.4)
;
N N 0.006 0.003
;
International Tables for Crystallography
(1992, Vol. C, Tables 4.2.6.8 and 6.1.1.4)
;
O O 0.011 0.006
;
International Tables for Crystallography
(1992, Vol. C, Tables 4.2.6.8 and 6.1.1.4)
;
Cl Cl 0.148 0.159
;
International Tables for Crystallography
(1992, Vol. C, Tables 4.2.6.8 and 6.1.1.4)
;
Cu Cu 0.320 1.265
;
International Tables for Crystallography
(1992, Vol. C, Tables 4.2.6.8 and 6.1.1.4)
;

loop_
_geom_angle_atom_site_label_1
_geom_angle_atom_site_label_2
_geom_angle_atom_site_label_3
_geom_angle
_geom_angle_publ_flag
O(1) Cu(1) N(1) 86.14(11) yes
O(1) Cu(1) N(2) 93.74(11) yes
O(1) Cu(1) N(3) 101.10(11) yes
O(1) Cu(1) N(4) 130.02(11) yes
N(1) Cu(1) N(2) 166.13(12) yes
N(1) Cu(1) N(3) 83.15(12) yes
N(1) Cu(1) N(4) 96.39(13) yes
N(2) Cu(1) N(3) 83.27(12) yes
N(2) Cu(1) N(4) 94.29(13) yes
N(3) Cu(1) N(4) 128.82(13) yes
O(2) Cl(1) O(3) 110.5(3) yes
O(2) Cl(1) O(4) 109.0(2) yes
O(2) Cl(1) O(5) 107.6(3) yes
O(3) Cl(1) O(4) 110.6(2) yes
O(3) Cl(1) O(5) 109.7(2) yes
O(4) Cl(1) O(5) 109.3(2) yes
O(6) Cl(2) O(7) 110.32(19) yes
O(6) Cl(2) O(8) 109.49(19) yes
O(6) Cl(2) O(9) 110.0(2) yes
O(7) Cl(2) O(8) 110.06(19) yes
O(7) Cl(2) O(9) 108.4(2) yes
O(8) Cl(2) O(9) 108.5(2) yes
Cu(1) N(1) C(1) 132.2(2) yes
Cu(1) N(1) C(11) 110.2(2) yes
C(1) N(1) C(11) 117.5(3) yes
Cu(1) N(2) C(13) 128.4(2) yes
Cu(1) N(2) C(23) 111.8(2) yes
C(13) N(2) C(23) 118.5(3) yes
Cu(1) N(3) C(12) 103.8(2) yes
Cu(1) N(3) C(24) 106.6(2) yes
Cu(1) N(3) C(25) 108.3(2) yes
C(12) N(3) C(24) 113.4(3) yes
C(12) N(3) C(25) 112.4(3) yes
C(24) N(3) C(25) 111.8(3) yes
Cu(1) N(4) C(34) 175.6(3) yes
N(1) C(1) C(2) 120.2(3) yes
N(1) C(1) C(8) 120.7(3) yes
C(2) C(1) C(8) 119.0(3) yes
C(1) C(2) C(3) 118.5(3) yes
C(1) C(2) C(7) 123.1(3) yes
C(3) C(2) C(7) 118.2(3) yes
C(2) C(3) C(4) 121.6(4) yes
C(3) C(4) C(5) 118.8(4) yes
C(3) C(4) C(32) 119.7(4) yes
C(5) C(4) C(32) 121.5(3) yes
C(4) C(5) C(6) 120.2(4) yes
C(5) C(6) C(7) 121.3(4) yes
C(2) C(7) C(6) 119.9(3) yes
C(1) C(8) C(9) 121.3(3) yes
C(8) C(9) C(10) 118.2(4) yes
C(9) C(10) C(11) 119.2(3) yes
N(1) C(11) C(10) 123.1(3) yes
N(1) C(11) C(12) 115.6(3) yes
C(10) C(11) C(12) 121.3(3) yes
N(3) C(12) C(11) 109.2(3) yes
N(2) C(13) C(14) 118.9(3) yes
N(2) C(13) C(20) 120.5(3) yes
C(14) C(13) C(20) 120.6(3) yes
C(13) C(14) C(15) 119.9(3) yes
C(13) C(14) C(19) 120.9(3) yes
C(15) C(14) C(19) 119.2(3) yes
C(14) C(15) C(16) 120.8(4) yes
C(15) C(16) C(17) 119.0(4) yes
C(15) C(16) C(33) 118.8(4) yes
C(17) C(16) C(33) 122.3(4) yes
C(16) C(17) C(18) 120.8(4) yes
C(17) C(18) C(19) 120.0(4) yes
C(14) C(19) C(18) 120.3(4) yes
C(13) C(20) C(21) 120.3(4) yes
C(20) C(21) C(22) 119.4(4) yes
C(21) C(22) C(23) 118.8(3) yes
N(2) C(23) C(22) 122.2(3) yes
N(2) C(23) C(24) 114.6(3) yes
C(22) C(23) C(24) 123.3(3) yes
N(3) C(24) C(23) 109.5(3) yes
N(3) C(25) C(26) 115.0(3) yes
C(25) C(26) C(27) 119.4(3) yes
C(25) C(26) C(31) 121.5(4) yes
C(27) C(26) C(31) 119.1(3) yes
C(26) C(27) C(28) 120.7(4) yes
C(27) C(28) C(29) 120.2(4) yes
C(28) C(29) C(30) 119.9(4) yes
C(29) C(30) C(31) 120.4(4) yes
C(26) C(31) C(30) 119.7(4) yes
N(4) C(34) C(35) 178.5(4) yes
C(2) C(3) H(1) 119.1 no
C(4) C(3) H(1) 119.3 no
C(4) C(5) H(2) 119.3 no
C(6) C(5) H(2) 120.5 no
C(5) C(6) H(3) 119.3 no
C(7) C(6) H(3) 119.4 no
C(2) C(7) H(4) 119.4 no
C(6) C(7) H(4) 120.7 no
C(1) C(8) H(5) 119.3 no
C(9) C(8) H(5) 119.4 no
C(8) C(9) H(6) 121.0 no
C(10) C(9) H(6) 120.8 no
C(9) C(10) H(7) 120.6 no
C(11) C(10) H(7) 120.3 no
N(3) C(12) H(8) 110.2 no
N(3) C(12) H(9) 108.6 no
C(11) C(12) H(8) 110.4 no
C(11) C(12) H(9) 109.0 no
H(8) C(12) H(9) 109.5 no
C(14) C(15) H(10) 119.5 no
C(16) C(15) H(10) 119.7 no
C(16) C(17) H(11) 119.1 no
C(18) C(17) H(11) 120.1 no
C(17) C(18) H(12) 120.0 no
C(19) C(18) H(12) 120.0 no
C(14) C(19) H(13) 118.9 no
C(18) C(19) H(13) 120.8 no
C(13) C(20) H(14) 119.7 no
C(21) C(20) H(14) 120.0 no
C(20) C(21) H(15) 120.6 no
C(22) C(21) H(15) 120.0 no
C(21) C(22) H(16) 120.6 no
C(23) C(22) H(16) 120.6 no
N(3) C(24) H(17) 108.9 no
N(3) C(24) H(18) 110.2 no
C(23) C(24) H(17) 108.6 no
C(23) C(24) H(18) 110.0 no
H(17) C(24) H(18) 109.5 no
N(3) C(25) H(19) 108.0 no
N(3) C(25) H(20) 107.9 no
C(26) C(25) H(19) 108.3 no
C(26) C(25) H(20) 108.1 no
H(19) C(25) H(20) 109.5 no
C(26) C(27) H(21) 119.2 no
C(28) C(27) H(21) 120.1 no
C(27) C(28) H(22) 120.3 no
C(29) C(28) H(22) 119.5 no
C(28) C(29) H(23) 120.0 no
C(30) C(29) H(23) 120.1 no
C(29) C(30) H(24) 119.2 no
C(31) C(30) H(24) 120.4 no
C(26) C(31) H(25) 119.5 no
C(30) C(31) H(25) 120.8 no
C(4) C(32) H(26) 110.1 no
C(4) C(32) H(27) 109.0 no
C(4) C(32) H(28) 109.3 no
H(26) C(32) H(27) 109.5 no
H(26) C(32) H(28) 109.5 no
H(27) C(32) H(28) 109.5 no
C(16) C(33) H(29) 109.4 no
C(16) C(33) H(30) 110.6 no
C(16) C(33) H(31) 108.3 no
H(29) C(33) H(30) 109.5 no
H(29) C(33) H(31) 109.5 no
H(30) C(33) H(31) 109.5 no
C(34) C(35) H(32) 108.9 no
C(34) C(35) H(33) 111.1 no
C(34) C(35) H(34) 108.4 no
H(32) C(35) H(33) 109.5 no
H(32) C(35) H(34) 109.5 no
H(33) C(35) H(34) 109.5 no

loop_
_geom_bond_atom_site_label_1
_geom_bond_atom_site_label_2
_geom_bond_distance
_geom_bond_publ_flag
Cu(1) O(1) 2.201(2) yes
Cu(1) N(1) 2.038(3) yes
Cu(1) N(2) 2.027(3) yes
Cu(1) N(3) 2.041(2) yes
Cu(1) N(4) 1.981(3) yes
Cl(1) O(2) 1.361(4) yes
Cl(1) O(3) 1.372(4) yes
Cl(1) O(4) 1.414(3) yes
Cl(1) O(5) 1.400(4) yes
Cl(2) O(6) 1.429(3) yes
Cl(2) O(7) 1.442(3) yes
Cl(2) O(8) 1.440(3) yes
Cl(2) O(9) 1.438(3) yes
N(1) C(1) 1.357(5) yes
N(1) C(11) 1.364(5) yes
N(2) C(13) 1.358(5) yes
N(2) C(23) 1.372(4) yes
N(3) C(12) 1.467(5) yes
N(3) C(24) 1.472(5) yes
N(3) C(25) 1.494(5) yes
N(4) C(34) 1.123(5) yes
C(1) C(2) 1.480(5) yes
C(1) C(8) 1.382(6) yes
C(2) C(3) 1.403(5) yes
C(2) C(7) 1.393(5) yes
C(3) C(4) 1.389(5) yes
C(4) C(5) 1.383(6) yes
C(4) C(32) 1.532(6) yes
C(5) C(6) 1.377(6) yes
C(6) C(7) 1.379(5) yes
C(8) C(9) 1.376(5) yes
C(9) C(10) 1.372(5) yes
C(10) C(11) 1.374(6) yes
C(11) C(12) 1.504(5) yes
C(13) C(14) 1.481(5) yes
C(13) C(20) 1.382(5) yes
C(14) C(15) 1.391(6) yes
C(14) C(19) 1.375(6) yes
C(15) C(16) 1.386(6) yes
C(16) C(17) 1.368(7) yes
C(16) C(33) 1.513(7) yes
C(17) C(18) 1.383(6) yes
C(18) C(19) 1.376(5) yes
C(20) C(21) 1.372(6) yes
C(21) C(22) 1.382(6) yes
C(22) C(23) 1.365(6) yes
C(23) C(24) 1.492(5) yes
C(25) C(26) 1.517(5) yes
C(26) C(27) 1.383(6) yes
C(26) C(31) 1.389(5) yes
C(27) C(28) 1.375(6) yes
C(28) C(29) 1.367(7) yes
C(29) C(30) 1.380(8) yes
C(30) C(31) 1.381(6) yes
C(34) C(35) 1.469(6) yes
C(3) H(1) 0.950 no
C(5) H(2) 0.950 no
C(6) H(3) 0.950 no
C(7) H(4) 0.950 no
C(8) H(5) 0.950 no
C(9) H(6) 0.950 no
C(10) H(7) 0.950 no
C(12) H(8) 0.950 no
C(12) H(9) 0.950 no
C(15) H(10) 0.950 no
C(17) H(11) 0.950 no
C(18) H(12) 0.950 no
C(19) H(13) 0.950 no
C(20) H(14) 0.950 no
C(21) H(15) 0.950 no
C(22) H(16) 0.950 no
C(24) H(17) 0.950 no
C(24) H(18) 0.950 no
C(25) H(19) 0.950 no
C(25) H(20) 0.950 no
C(27) H(21) 0.950 no
C(28) H(22) 0.950 no
C(29) H(23) 0.950 no
C(30) H(24) 0.950 no
C(31) H(25) 0.950 no
C(32) H(26) 0.950 no
C(32) H(27) 0.950 no
C(32) H(28) 0.950 no
C(33) H(29) 0.950 no
C(33) H(30) 0.950 no
C(33) H(31) 0.950 no
C(35) H(32) 0.950 no
C(35) H(33) 0.950 no
C(35) H(34) 0.950 no

loop_
_geom_contact_atom_site_label_1
_geom_contact_atom_site_label_2
_geom_contact_distance
_geom_contact_site_symmetry_2
Cl(2) O(1) 3.550(2) .
O(1) Cl(2) 3.550(2) .
O(1) O(7) 2.727(4) 2_656
O(1) O(8) 2.894(4) .
O(1) O(9) 3.252(4) .
O(2) C(22) 3.215(5) 3_676
O(2) C(25) 3.534(6) .
O(3) C(30) 3.497(7) 3_676
O(3) C(34) 3.379(6) .
O(3) C(35) 3.290(6) .
O(3) C(35) 3.401(7) 3_776
O(4) N(1) 3.450(5) .
O(4) N(4) 3.262(5) .
O(4) C(1) 3.327(5) .
O(4) C(34) 3.204(5) .
O(5) O(5) 3.442(6) 3_786
O(5) C(33) 3.554(6) 3_776
O(6) C(9) 3.444(5) 1_545
O(6) C(10) 3.383(5) 1_545
O(6) C(22) 3.536(5) .
O(6) C(23) 3.254(5) .
O(6) C(24) 3.427(5) .
O(7) O(1) 2.727(4) 2_646
O(7) N(1) 3.099(4) 2_646
O(7) C(1) 3.248(5) 2_646
O(7) C(11) 3.288(5) 2_646
O(7) C(17) 3.587(5) 1_455
O(8) O(1) 2.894(4) .
O(8) C(9) 3.577(5) 1_545
O(9) O(1) 3.252(4) .
O(9) C(9) 3.559(5) 2_646
O(9) C(24) 3.375(5) .
N(1) O(4) 3.450(5) .
N(1) O(7) 3.099(4) 2_656
N(4) O(4) 3.262(5) .
C(1) O(4) 3.327(5) .
C(1) O(7) 3.248(5) 2_656
C(6) C(18) 3.506(6) 2_756
C(7) C(18) 3.586(6) 2_756
C(8) C(19) 3.570(5) 1_565
C(9) O(6) 3.444(5) 1_565
C(9) O(8) 3.577(5) 1_565
C(9) O(9) 3.559(5) 2_656
C(10) O(6) 3.383(5) 1_565
C(11) O(7) 3.288(5) 2_656
C(17) O(7) 3.587(5) 1_655
C(18) C(6) 3.506(6) 2_746
C(18) C(7) 3.586(6) 2_746
C(19) C(8) 3.570(5) 1_545
C(20) C(29) 3.514(6) 3_676
C(21) C(27) 3.587(6) 1_545
C(21) C(28) 3.513(6) 3_676
C(22) O(2) 3.215(5) 3_676
C(22) O(6) 3.536(5) .
C(23) O(6) 3.254(5) .
C(24) O(6) 3.427(5) .
C(24) O(9) 3.375(5) .
C(25) O(2) 3.534(6) .
C(27) C(21) 3.587(6) 1_565
C(28) C(21) 3.513(6) 3_676
C(29) C(20) 3.514(6) 3_676
C(30) O(3) 3.497(7) 3_676
C(30) C(35) 3.499(7) 1_455
C(33) O(5) 3.554(6) 3_776
C(34) O(3) 3.379(6) .
C(34) O(4) 3.204(5) .
C(35) O(3) 3.290(6) .
C(35) O(3) 3.401(7) 3_776
C(35) C(30) 3.499(7) 1_655
Cl(1) H(14) 3.013 1_565
Cl(1) H(16) 3.583 3_676
Cl(1) H(19) 3.352 .
Cl(1) H(31) 3.172 3_776
Cl(1) H(34) 3.352 .
Cl(2) H(6) 3.355 1_545
Cl(2) H(11) 3.136 1_455
Cl(2) H(17) 3.089 .
O(1) H(27) 3.193 2_746
O(2) H(14) 2.990 1_565
O(2) H(15) 3.287 1_565
O(2) H(16) 2.368 3_676
O(2) H(19) 2.860 .
O(2) H(20) 3.560 .
O(2) H(21) 3.569 .
O(2) H(22) 3.260 3_686
O(2) H(25) 2.992 3_676
O(2) H(31) 3.184 3_776
O(3) H(23) 3.260 1_655
O(3) H(24) 3.552 1_655
O(3) H(24) 2.778 3_676
O(3) H(25) 3.286 3_676
O(3) H(31) 3.152 3_776
O(3) H(32) 2.571 3_776
O(3) H(34) 2.547 .
O(3) H(34) 3.443 3_776
O(4) H(1) 3.346 .
O(4) H(14) 2.716 1_565
O(4) H(19) 2.853 .
O(4) H(34) 3.198 .
O(5) H(10) 2.875 1_565
O(5) H(14) 2.838 1_565
O(5) H(22) 3.182 3_686
O(5) H(23) 3.155 1_655
O(5) H(23) 3.057 3_686
O(5) H(31) 2.674 3_776
O(6) H(6) 2.853 1_545
O(6) H(7) 2.720 1_545
O(6) H(11) 3.091 1_455
O(6) H(17) 2.774 .
O(6) H(28) 3.321 1_445
O(6) H(30) 2.857 1_455
O(7) H(4) 3.148 2_646
O(7) H(9) 3.434 2_646
O(7) H(11) 2.671 1_455
O(7) H(27) 3.594 1_445
O(7) H(28) 3.175 1_445
O(8) H(2) 3.186 2_746
O(8) H(6) 2.748 1_545
O(8) H(9) 3.085 2_646
O(8) H(13) 3.491 .
O(8) H(27) 2.815 2_746
O(9) H(2) 2.972 1_455
O(9) H(9) 2.961 .
O(9) H(11) 3.202 1_455
O(9) H(17) 2.427 .
N(4) H(24) 3.253 3_676
C(2) H(12) 3.026 2_756
C(3) H(12) 3.222 2_756
C(4) H(12) 3.259 2_756
C(5) H(5) 3.558 2_746
C(5) H(12) 3.095 2_756
C(6) H(5) 3.130 2_746
C(6) H(12) 2.894 2_756
C(7) H(12) 2.842 2_756
C(8) H(3) 3.197 2_756
C(9) H(13) 3.438 1_565
C(10) H(26) 3.531 1_455
C(10) H(27) 3.304 1_455
C(12) H(26) 3.217 1_455
C(12) H(27) 3.353 1_455
C(13) H(6) 3.247 1_545
C(14) H(5) 3.326 1_545
C(14) H(6) 3.420 1_545
C(15) H(1) 3.532 1_545
C(15) H(23) 3.497 3_676
C(16) H(1) 3.222 1_545
C(16) H(28) 3.335 1_545
C(17) H(1) 3.297 1_545
C(17) H(28) 3.064 1_545
C(18) H(5) 3.139 1_545
C(19) H(5) 2.956 1_545
C(19) H(6) 3.155 1_545
C(20) H(6) 3.557 1_545
C(20) H(21) 3.482 1_545
C(20) H(23) 3.478 3_676
C(21) H(15) 3.317 3_666
C(21) H(21) 2.895 1_545
C(21) H(22) 3.429 1_545
C(22) H(22) 3.480 1_545
C(22) H(30) 3.400 1_455
C(25) H(25) 3.208 3_676
C(26) H(20) 3.570 3_676
C(27) H(15) 2.947 1_565
C(27) H(26) 3.499 1_455
C(28) H(15) 3.200 1_565
C(28) H(15) 3.346 3_676
C(28) H(26) 3.551 1_455
C(28) H(29) 3.044 1_465
C(29) H(10) 3.351 3_676
C(29) H(14) 3.597 3_676
C(29) H(34) 3.196 1_455
C(30) H(20) 3.310 3_676
C(30) H(32) 3.481 1_455
C(30) H(33) 3.590 1_455
C(30) H(34) 2.906 1_455
C(31) H(20) 2.816 3_676
C(31) H(34) 3.597 1_455
C(32) H(7) 3.032 1_655
C(32) H(8) 3.038 1_655
C(32) H(29) 3.201 1_565
C(33) H(16) 3.457 1_655
C(33) H(22) 2.954 1_645
C(33) H(26) 3.576 1_545
C(33) H(28) 3.263 1_545
C(34) H(24) 3.061 3_676
C(35) H(24) 3.380 1_655
C(35) H(24) 3.437 3_676
H(1) O(4) 3.346 .
H(1) C(15) 3.532 1_565
H(1) C(16) 3.222 1_565
H(1) C(17) 3.297 1_565
H(1) H(29) 3.264 1_565
H(2) O(8) 3.186 2_756
H(2) O(9) 2.972 1_655
H(2) H(5) 3.390 2_746
H(2) H(6) 3.313 2_746
H(2) H(8) 3.541 1_655
H(2) H(9) 3.102 1_655
H(2) H(13) 3.558 2_756
H(3) C(8) 3.197 2_746
H(3) H(5) 2.579 2_746
H(3) H(12) 3.361 2_756
H(4) O(7) 3.148 2_656
H(4) H(12) 3.267 2_756
H(5) C(5) 3.558 2_756
H(5) C(6) 3.130 2_756
H(5) C(14) 3.326 1_565
H(5) C(18) 3.139 1_565
H(5) C(19) 2.956 1_565
H(5) H(2) 3.390 2_756
H(5) H(3) 2.579 2_756
H(5) H(12) 3.417 1_565
H(5) H(13) 3.137 1_565
H(6) Cl(2) 3.355 1_565
H(6) O(6) 2.853 1_565
H(6) O(8) 2.748 1_565
H(6) C(13) 3.247 1_565
H(6) C(14) 3.420 1_565
H(6) C(19) 3.155 1_565
H(6) C(20) 3.557 1_565
H(6) H(2) 3.313 2_756
H(6) H(13) 2.738 1_565
H(7) O(6) 2.720 1_565
H(7) C(32) 3.032 1_455
H(7) H(26) 2.733 1_455
H(7) H(27) 2.630 1_455
H(7) H(28) 3.271 1_455
H(8) C(32) 3.038 1_455
H(8) H(2) 3.541 1_455
H(8) H(26) 2.397 1_455
H(8) H(27) 2.882 1_455
H(9) O(7) 3.434 2_656
H(9) O(8) 3.085 2_656
H(9) O(9) 2.961 .
H(9) H(2) 3.102 1_455
H(9) H(26) 3.355 1_455
H(9) H(27) 3.161 1_455
H(10) O(5) 2.875 1_545
H(10) C(29) 3.351 3_676
H(10) H(23) 2.646 3_676
H(11) Cl(2) 3.136 1_655
H(11) O(6) 3.091 1_655
H(11) O(7) 2.671 1_655
H(11) O(9) 3.202 1_655
H(11) H(28) 2.673 1_545
H(12) C(2) 3.026 2_746
H(12) C(3) 3.222 2_746
H(12) C(4) 3.259 2_746
H(12) C(5) 3.095 2_746
H(12) C(6) 2.894 2_746
H(12) C(7) 2.842 2_746
H(12) H(3) 3.361 2_746
H(12) H(4) 3.267 2_746
H(12) H(5) 3.417 1_545
H(13) O(8) 3.491 .
H(13) C(9) 3.438 1_545
H(13) H(2) 3.558 2_746
H(13) H(5) 3.137 1_545
H(13) H(6) 2.738 1_545
H(14) Cl(1) 3.013 1_545
H(14) O(2) 2.990 1_545
H(14) O(4) 2.716 1_545
H(14) O(5) 2.838 1_545
H(14) C(29) 3.597 3_676
H(14) H(21) 3.453 1_545
H(14) H(23) 3.359 3_676
H(15) O(2) 3.287 1_545
H(15) C(21) 3.317 3_666
H(15) C(27) 2.947 1_545
H(15) C(28) 3.200 1_545
H(15) C(28) 3.346 3_676
H(15) H(15) 2.476 3_666
H(15) H(21) 2.416 1_545
H(15) H(22) 2.905 1_545
H(15) H(22) 3.275 3_676
H(16) Cl(1) 3.583 3_676
H(16) O(2) 2.368 3_676
H(16) C(33) 3.457 1_455
H(16) H(22) 2.996 1_545
H(16) H(30) 2.868 1_455
H(16) H(31) 3.277 1_455
H(17) Cl(2) 3.089 .
H(17) O(6) 2.774 .
H(17) O(9) 2.427 .
H(17) H(30) 3.449 1_455
H(18) H(30) 3.421 1_455
H(18) H(33) 3.309 1_455
H(19) Cl(1) 3.352 .
H(19) O(2) 2.860 .
H(19) O(4) 2.853 .
H(19) H(25) 3.294 3_676
H(20) O(2) 3.560 .
H(20) C(26) 3.570 3_676
H(20) C(30) 3.310 3_676
H(20) C(31) 2.816 3_676
H(20) H(20) 3.473 3_676
H(20) H(24) 3.335 3_676
H(20) H(25) 2.481 3_676
H(21) O(2) 3.569 .
H(21) C(20) 3.482 1_565
H(21) C(21) 2.895 1_565
H(21) H(14) 3.453 1_565
H(21) H(15) 2.416 1_565
H(21) H(26) 3.527 1_455
H(22) O(2) 3.260 3_686
H(22) O(5) 3.182 3_686
H(22) C(21) 3.429 1_565
H(22) C(22) 3.480 1_565
H(22) C(33) 2.954 1_465
H(22) H(15) 2.905 1_565
H(22) H(15) 3.275 3_676
H(22) H(16) 2.996 1_565
H(22) H(29) 2.467 1_465
H(22) H(30) 3.072 1_465
H(22) H(31) 2.855 1_465
H(23) O(3) 3.260 1_455
H(23) O(5) 3.155 1_455
H(23) O(5) 3.057 3_686
H(23) C(15) 3.497 3_676
H(23) C(20) 3.478 3_676
H(23) H(10) 2.646 3_676
H(23) H(14) 3.359 3_676
H(23) H(29) 3.511 1_465
H(23) H(34) 3.237 1_455
H(24) O(3) 3.552 1_455
H(24) O(3) 2.778 3_676
H(24) N(4) 3.253 3_676
H(24) C(34) 3.061 3_676
H(24) C(35) 3.380 1_455
H(24) C(35) 3.437 3_676
H(24) H(20) 3.335 3_676
H(24) H(32) 3.204 1_455
H(24) H(32) 3.214 3_676
H(24) H(34) 2.781 1_455
H(24) H(34) 3.385 3_676
H(25) O(2) 2.992 3_676
H(25) O(3) 3.286 3_676
H(25) C(25) 3.208 3_676
H(25) H(19) 3.294 3_676
H(25) H(20) 2.481 3_676
H(25) H(25) 3.552 3_676
H(26) C(10) 3.531 1_655
H(26) C(12) 3.217 1_655
H(26) C(27) 3.499 1_655
H(26) C(28) 3.551 1_655
H(26) C(33) 3.576 1_565
H(26) H(7) 2.733 1_655
H(26) H(8) 2.397 1_655
H(26) H(9) 3.355 1_655
H(26) H(21) 3.527 1_655
H(26) H(29) 2.787 1_565
H(27) O(1) 3.193 2_756
H(27) O(7) 3.594 1_665
H(27) O(8) 2.815 2_756
H(27) C(10) 3.304 1_655
H(27) C(12) 3.353 1_655
H(27) H(7) 2.630 1_655
H(27) H(8) 2.882 1_655
H(27) H(9) 3.161 1_655
H(28) O(6) 3.321 1_665
H(28) O(7) 3.175 1_665
H(28) C(16) 3.335 1_565
H(28) C(17) 3.064 1_565
H(28) C(33) 3.263 1_565
H(28) H(7) 3.271 1_655
H(28) H(11) 2.673 1_565
H(28) H(29) 2.782 1_565
H(28) H(30) 3.275 1_565
H(29) C(28) 3.044 1_645
H(29) C(32) 3.201 1_545
H(29) H(1) 3.264 1_545
H(29) H(22) 2.467 1_645
H(29) H(23) 3.511 1_645
H(29) H(26) 2.787 1_545
H(29) H(28) 2.782 1_545
H(30) O(6) 2.857 1_655
H(30) C(22) 3.400 1_655
H(30) H(16) 2.868 1_655
H(30) H(17) 3.449 1_655
H(30) H(18) 3.421 1_655
H(30) H(22) 3.072 1_645
H(30) H(28) 3.275 1_545
H(31) Cl(1) 3.172 3_776
H(31) O(2) 3.184 3_776
H(31) O(3) 3.152 3_776
H(31) O(5) 2.674 3_776
H(31) H(16) 3.277 1_655
H(31) H(22) 2.855 1_645
H(32) O(3) 2.571 3_776
H(32) C(30) 3.481 1_655
H(32) H(24) 3.204 1_655
H(32) H(24) 3.214 3_676
H(33) C(30) 3.590 1_655
H(33) H(18) 3.309 1_655
H(34) Cl(1) 3.352 .
H(34) O(3) 2.547 .
H(34) O(3) 3.443 3_776
H(34) O(4) 3.198 .
H(34) C(29) 3.196 1_655
H(34) C(30) 2.906 1_655
H(34) C(31) 3.597 1_655
H(34) H(23) 3.237 1_655
H(34) H(24) 2.781 1_655
H(34) H(24) 3.385 3_676

loop_
_geom_torsion_atom_site_label_1
_geom_torsion_atom_site_label_2
_geom_torsion_atom_site_label_3
_geom_torsion_atom_site_label_4
_geom_torsion
O(1) Cu(1) N(1) C(1) 96.8(3)
O(1) Cu(1) N(1) C(11) -87.0(2)
O(1) Cu(1) N(2) C(13) -97.2(3)
O(1) Cu(1) N(2) C(23) 96.3(2)
O(1) Cu(1) N(3) C(12) 51.8(2)
O(1) Cu(1) N(3) C(24) -68.1(2)
O(1) Cu(1) N(3) C(25) 171.4(2)
O(1) Cu(1) N(4) C(34) -95(4)
N(1) Cu(1) N(2) C(13) 173.7(4)
N(1) Cu(1) N(2) C(23) 7.3(7)
N(2) Cu(1) N(1) C(1) -173.3(4)
N(2) Cu(1) N(1) C(11) 3.0(6)
N(1) Cu(1) N(3) C(12) -32.9(2)
N(1) Cu(1) N(3) C(24) -152.8(2)
N(1) Cu(1) N(3) C(25) 86.7(2)
N(3) Cu(1) N(1) C(1) -161.5(3)
N(3) Cu(1) N(1) C(11) 14.7(2)
N(1) Cu(1) N(4) C(34) -5(4)
N(4) Cu(1) N(1) C(1) -33.1(3)
N(4) Cu(1) N(1) C(11) 143.2(2)
N(2) Cu(1) N(3) C(12) 144.3(2)
N(2) Cu(1) N(3) C(24) 24.4(2)
N(2) Cu(1) N(3) C(25) -96.1(2)
N(3) Cu(1) N(2) C(13) 162.0(3)
N(3) Cu(1) N(2) C(23) -4.4(2)
N(2) Cu(1) N(4) C(34) 166(4)
N(4) Cu(1) N(2) C(13) 33.4(3)
N(4) Cu(1) N(2) C(23) -133.0(2)
N(3) Cu(1) N(4) C(34) 82(4)
N(4) Cu(1) N(3) C(12) -125.6(2)
N(4) Cu(1) N(3) C(24) 114.5(2)
N(4) Cu(1) N(3) C(25) -6.0(3)
Cu(1) N(1) C(1) C(2) -9.4(5)
Cu(1) N(1) C(1) C(8) 173.5(3)
Cu(1) N(1) C(11) C(10) -173.9(3)
Cu(1) N(1) C(11) C(12) 7.7(4)
C(1) N(1) C(11) C(10) 2.9(5)
C(1) N(1) C(11) C(12) -175.5(3)
C(11) N(1) C(1) C(2) 174.5(3)
C(11) N(1) C(1) C(8) -2.5(5)
Cu(1) N(2) C(13) C(14) 19.2(5)
Cu(1) N(2) C(13) C(20) -161.2(3)
Cu(1) N(2) C(23) C(22) 161.9(3)
Cu(1) N(2) C(23) C(24) -17.4(4)
C(13) N(2) C(23) C(22) -6.1(5)
C(13) N(2) C(23) C(24) 174.7(3)
C(23) N(2) C(13) C(14) -175.2(3)
C(23) N(2) C(13) C(20) 4.5(5)
Cu(1) N(3) C(12) C(11) 44.7(3)
Cu(1) N(3) C(24) C(23) -39.3(3)
Cu(1) N(3) C(25) C(26) -171.6(2)
C(12) N(3) C(24) C(23) -152.8(3)
C(24) N(3) C(12) C(11) 159.9(3)
C(12) N(3) C(25) C(26) -57.6(4)
C(25) N(3) C(12) C(11) -72.1(3)
C(24) N(3) C(25) C(26) 71.3(4)
C(25) N(3) C(24) C(23) 78.9(3)
Cu(1) N(4) C(34) C(35) 84(19)
N(1) C(1) C(2) C(3) 144.7(4)
N(1) C(1) C(2) C(7) -40.5(5)
N(1) C(1) C(8) C(9) 1.5(6)
C(2) C(1) C(8) C(9) -175.6(3)
C(8) C(1) C(2) C(3) -38.2(5)
C(8) C(1) C(2) C(7) 136.6(4)
C(1) C(2) C(3) C(4) 174.2(4)
C(1) C(2) C(7) C(6) -175.6(3)
C(3) C(2) C(7) C(6) -0.7(6)
C(7) C(2) C(3) C(4) -0.9(6)
C(2) C(3) C(4) C(5) 1.3(6)
C(2) C(3) C(4) C(32) -177.4(4)
C(3) C(4) C(5) C(6) -0.2(5)
C(32) C(4) C(5) C(6) 178.6(4)
C(4) C(5) C(6) C(7) -1.4(6)
C(5) C(6) C(7) C(2) 1.9(6)
C(1) C(8) C(9) C(10) -0.8(6)
C(8) C(9) C(10) C(11) 1.1(6)
C(9) C(10) C(11) N(1) -2.3(6)
C(9) C(10) C(11) C(12) 176.0(3)
N(1) C(11) C(12) N(3) -36.6(4)
C(10) C(11) C(12) N(3) 145.0(3)
N(2) C(13) C(14) C(15) -137.3(4)
N(2) C(13) C(14) C(19) 45.1(5)
N(2) C(13) C(20) C(21) -0.3(6)
C(14) C(13) C(20) C(21) 179.3(4)
C(20) C(13) C(14) C(15) 43.1(6)
C(20) C(13) C(14) C(19) -134.5(4)
C(13) C(14) C(15) C(16) -179.6(4)
C(13) C(14) C(19) C(18) 178.1(3)
C(15) C(14) C(19) C(18) 0.5(6)
C(19) C(14) C(15) C(16) -2.0(6)
C(14) C(15) C(16) C(17) 1.3(7)
C(14) C(15) C(16) C(33) -177.8(4)
C(15) C(16) C(17) C(18) 1.0(7)
C(33) C(16) C(17) C(18) -180.0(3)
C(16) C(17) C(18) C(19) -2.5(6)
C(17) C(18) C(19) C(14) 1.7(6)
C(13) C(20) C(21) C(22) -2.4(6)
C(20) C(21) C(22) C(23) 1.0(6)
C(21) C(22) C(23) N(2) 3.3(6)
C(21) C(22) C(23) C(24) -177.5(4)
N(2) C(23) C(24) N(3) 38.7(4)
C(22) C(23) C(24) N(3) -140.5(4)
N(3) C(25) C(26) C(27) 93.1(4)
N(3) C(25) C(26) C(31) -85.8(4)
C(25) C(26) C(27) C(28) -178.0(4)
C(25) C(26) C(31) C(30) 178.3(3)
C(27) C(26) C(31) C(30) -0.6(6)
C(31) C(26) C(27) C(28) 1.0(6)
C(26) C(27) C(28) C(29) -0.1(5)
C(27) C(28) C(29) C(30) -1.2(7)
C(28) C(29) C(30) C(31) 1.5(7)
C(29) C(30) C(31) C(26) -0.6(6)
